data_2205505
loop_
_publ_author_name
'Sema \"Ozt\"urk Y\?ild\?ir\?im'
'Mehmet Akkurt'
'Fusun Ur'
'Zafer Cesur'
'Nesrin Cesur'
'Orhan B\"uy\"ukg\"ung\"or'

_publ_section_title
;<i>N</i>-(2,2-Dimethyl-4-oxo-1,3-thiazolidin-3-yl)-6-methylimidazo[2,1-<i>b</i>][1,3]thiazole-5-carboxamide
 monohydrate
;
_journal_issue 4
_journal_name_full 'Acta Crystallographica Section E'
_journal_page_first o892
_journal_page_last o894
_journal_paper_doi 10.1107/S1600536805006525
_journal_volume 61
_journal_year 2005
_chemical_formula_iupac 'C12 H14 N4 O2 S2, H2 O'
_chemical_formula_moiety 'C12 H14 N4 O2 S2, H2 O'
_chemical_formula_sum 'C12 H16 N4 O3 S2'
_chemical_formula_weight 328.43
_chemical_name_systematic
;
N-(2,2-Dimethyl-4-oxo-1,3-thiazolidin-3-yl)-6-
methylimidazo[2,1-b][1,3]thiazole-5-carboxamide
monohydrate
;
_space_group_IT_number 61
_symmetry_cell_setting orthorhombic
_symmetry_space_group_name_Hall '-P 2ac 2ab'
_symmetry_space_group_name_H-M 'P b c a'
_atom_sites_solution_hydrogens geom
_atom_sites_solution_primary direct
_atom_sites_solution_secondary difmap
_cell_angle_alpha 90
_cell_angle_beta 90
_cell_angle_gamma 90
_cell_formula_units_Z 8
_cell_length_a 11.3660(7)
_cell_length_b 21.4096(12)
_cell_length_c 12.9034(11)
_cell_measurement_reflns_used 19865
_cell_measurement_temperature 293
_cell_measurement_theta_max 27.55
_cell_measurement_theta_min 1.58
_cell_volume 3139.9(4)
_computing_cell_refinement X-AREA
_computing_data_collection 'X-AREA (Stoe & Cie, 2002)'
_computing_data_reduction 'X-RED32 (Stoe & Cie, 2002)'
_computing_molecular_graphics 'ORTEP-3 (Farrugia, 1997)'
_computing_publication_material 'WinGX (Farrugia, 1999)'
_computing_structure_refinement 'SHELXL97 (Sheldrick, 1997)'
_computing_structure_solution 'SHELXS97 (Sheldrick, 1997)'
_diffrn_ambient_temperature 293
_diffrn_detector_area_resol_mean 6.67
_diffrn_measured_fraction_theta_full 0.990
_diffrn_measured_fraction_theta_max 0.990
_diffrn_measurement_device '2-circle goniometer'
_diffrn_measurement_device_type 'Stoe IPDS-II'
_diffrn_measurement_method \w
_diffrn_radiation_monochromator 'plane graphite'
_diffrn_radiation_type 'Mo K\a'
_diffrn_radiation_wavelength 0.71073
_diffrn_reflns_av_R_equivalents 0.0382
_diffrn_reflns_av_sigmaI/netI 0.0265
_diffrn_reflns_limit_h_max 14
_diffrn_reflns_limit_h_min -14
_diffrn_reflns_limit_k_max 24
_diffrn_reflns_limit_k_min -27
_diffrn_reflns_limit_l_max 15
_diffrn_reflns_limit_l_min -16
_diffrn_reflns_number 19955
_diffrn_reflns_reduction_process ' ?'
_diffrn_reflns_theta_full 27.45
_diffrn_reflns_theta_max 27.45
_diffrn_reflns_theta_min 2.47
_exptl_absorpt_coefficient_mu 0.354
_exptl_absorpt_correction_T_max 0.904
_exptl_absorpt_correction_T_min 0.877
_exptl_absorpt_correction_type integration
_exptl_absorpt_process_details '(X-RED32; Stoe & Cie, 2002)'
_exptl_crystal_colour colorless
_exptl_crystal_density_diffrn 1.390
_exptl_crystal_density_method 'Not Measured'
_exptl_crystal_description prism
_exptl_crystal_F_000 1376
_exptl_crystal_size_max 0.380
_exptl_crystal_size_mid 0.347
_exptl_crystal_size_min 0.290
_refine_diff_density_max 0.499
_refine_diff_density_min -0.371
_refine_ls_extinction_coef 0.0090(18)
_refine_ls_extinction_expression FC^*^=KFC[1+0.001XFC^2^\L^3^/SIN(2\Q)]^-1/4^
_refine_ls_extinction_method SHELXL97
_refine_ls_goodness_of_fit_ref 1.075
_refine_ls_hydrogen_treatment mixed
_refine_ls_matrix_type full
_refine_ls_number_parameters 214
_refine_ls_number_reflns 3558
_refine_ls_number_restraints 0
_refine_ls_restrained_S_all 1.075
_refine_ls_R_factor_all 0.0860
_refine_ls_R_factor_gt 0.0549
_refine_ls_shift/su_max 0.000
_refine_ls_shift/su_mean 0.000
_refine_ls_structure_factor_coef Fsqd
_refine_ls_weighting_details 'calc w = 1/[\s^2^(Fo^2^)+(0.1017P)^2^+0.0559P] where P = (Fo^2^+2Fc^2^)/3'
_refine_ls_weighting_scheme calc
_refine_ls_wR_factor_gt 0.1660
_refine_ls_wR_factor_ref 0.1783
_reflns_number_gt 2155
_reflns_number_total 3558
_reflns_threshold_expression I>2\s(I)
_cod_data_source_file hg6147.cif
_cod_data_source_block 3
_cod_database_code 2205505

loop_
_symmetry_equiv_pos_site_id
_symmetry_equiv_pos_as_xyz
1 x,y,z
2 1/2-x,-y,1/2+z
3 1/2+x,1/2-y,-z
4 -x,1/2+y,1/2-z
5 -x,-y,-z
6 1/2+x,y,1/2-z
7 1/2-x,1/2+y,z
8 x,1/2-y,1/2+z

loop_
_atom_site_aniso_label
_atom_site_aniso_U_11
_atom_site_aniso_U_22
_atom_site_aniso_U_33
_atom_site_aniso_U_12
_atom_site_aniso_U_13
_atom_site_aniso_U_23
S1 0.0663(5) 0.0738(6) 0.1522(9) 0.0141(3) -0.0300(5) -0.0090(5)
S2 0.0811(5) 0.1103(8) 0.1090(7) 0.0268(4) -0.0198(4) 0.0195(5)
O1 0.0687(11) 0.1134(18) 0.0571(12) 0.0216(10) 0.0034(8) 0.0162(11)
O2 0.1043(17) 0.0817(18) 0.128(2) -0.0012(12) -0.0334(15) -0.0310(15)
N1 0.0687(13) 0.0805(18) 0.0850(17) -0.0165(11) -0.0238(13) 0.0267(14)
N2 0.0588(11) 0.0568(13) 0.0753(15) 0.0042(9) -0.0121(10) 0.0006(10)
N3 0.0539(10) 0.0610(14) 0.0603(12) 0.0037(9) -0.0057(9) 0.0089(11)
N4 0.0533(10) 0.0621(13) 0.0614(12) 0.0030(9) -0.0071(8) 0.0007(10)
C1 0.0797(18) 0.138(3) 0.0611(17) -0.0304(18) -0.0040(14) 0.0138(18)
C2 0.0634(14) 0.0762(19) 0.0688(17) -0.0175(13) -0.0130(12) 0.0165(14)
C3 0.0621(15) 0.0601(18) 0.099(2) -0.0084(12) -0.0276(15) 0.0139(15)
C4 0.0723(18) 0.083(2) 0.137(3) 0.0220(16) -0.005(2) -0.034(2)
C5 0.0697(16) 0.076(2) 0.094(2) 0.0166(14) -0.0055(16) -0.0195(17)
C6 0.0534(12) 0.0610(16) 0.0655(16) -0.0004(10) -0.0065(11) 0.0082(12)
C7 0.0559(12) 0.0634(17) 0.0576(15) 0.0052(10) -0.0038(10) 0.0035(12)
C8 0.0715(16) 0.076(2) 0.0694(17) 0.0018(13) -0.0170(12) -0.0128(14)
C9 0.0803(19) 0.128(3) 0.091(2) 0.0180(19) -0.0325(17) -0.027(2)
C10 0.0671(14) 0.0599(17) 0.0817(19) 0.0093(12) -0.0052(13) 0.0010(13)
C11 0.088(2) 0.068(2) 0.201(5) -0.0062(17) -0.010(3) 0.023(3)
C12 0.130(3) 0.123(4) 0.085(2) 0.049(3) -0.010(2) -0.028(2)
O3 0.0831(14) 0.0947(17) 0.0740(15) -0.0197(12) -0.0224(11) 0.0189(12)

loop_
_atom_site_label
_atom_site_fract_x
_atom_site_fract_y
_atom_site_fract_z
_atom_site_U_iso_or_equiv
_atom_site_thermal_displace_type
_atom_site_calc_flag
_atom_site_refinement_flags
_atom_site_occupancy
_atom_site_type_symbol
S1 1.22207(7) 0.54361(4) 0.52399(9) 0.0974(4) Uani . . 1.000 S
S2 0.46614(8) 0.73148(5) 0.37058(8) 0.1001(4) Uani . . 1.000 S
O1 0.83185(16) 0.63613(11) 0.36827(14) 0.0797(8) Uani . . 1.000 O
O2 0.5534(2) 0.55944(13) 0.3917(2) 0.1047(11) Uani . . 1.000 O
N1 1.0387(2) 0.58182(13) 0.6559(2) 0.0781(9) Uani . . 1.000 N
N2 1.01451(18) 0.58190(10) 0.48490(18) 0.0636(8) Uani . . 1.000 N
N3 0.70747(17) 0.62949(12) 0.50579(18) 0.0584(7) Uani . . 1.000 N
N4 0.61530(16) 0.65376(10) 0.44770(17) 0.0589(7) Uani . . 1.000 N
C1 0.8465(3) 0.6207(2) 0.7182(2) 0.0929(13) Uani . . 1.000 C
C2 0.9261(2) 0.60219(14) 0.6329(2) 0.0695(10) Uani . . 1.000 C
C3 1.0874(2) 0.57003(13) 0.5652(3) 0.0737(10) Uani . . 1.000 C
C4 1.1733(3) 0.54901(17) 0.3977(4) 0.0974(13) Uani . . 1.000 C
C5 1.0632(3) 0.56968(16) 0.3884(3) 0.0799(11) Uani . . 1.000 C
C6 0.9082(2) 0.60236(12) 0.5273(2) 0.0600(9) Uani . . 1.000 C
C7 0.8138(2) 0.62302(13) 0.4587(2) 0.0590(9) Uani . . 1.000 C
C8 0.5393(2) 0.61560(16) 0.4004(2) 0.0723(10) Uani . . 1.000 C
C9 0.4327(3) 0.6504(2) 0.3641(3) 0.0998(14) Uani . . 1.000 C
C10 0.5842(2) 0.71968(13) 0.4633(2) 0.0696(10) Uani . . 1.000 C
C11 0.6873(3) 0.76135(18) 0.4328(5) 0.1190(19) Uani . . 1.000 C
C12 0.5426(4) 0.7306(2) 0.5725(3) 0.1127(18) Uani . . 1.000 C
O3 0.1024(2) 0.54382(12) 0.8554(2) 0.0839(9) Uani . . 1.000 O
H1A 0.79370 0.65250 0.69430 0.1400 Uiso calc R 1.000 H
H1B 0.89210 0.63640 0.77510 0.1400 Uiso calc R 1.000 H
H1C 0.80210 0.58500 0.74060 0.1400 Uiso calc R 1.000 H
H3 0.687(3) 0.6018(16) 0.547(3) 0.077(10) Uiso . . 1.000 H
H4 1.222(4) 0.539(2) 0.339(4) 0.137(16) Uiso . . 1.000 H
H5 1.012(3) 0.5736(15) 0.331(3) 0.087(10) Uiso . . 1.000 H
H9A 0.36580 0.64090 0.40800 0.1200 Uiso calc R 1.000 H
H9B 0.41350 0.63870 0.29350 0.1200 Uiso calc R 1.000 H
H11A 0.74670 0.75950 0.48550 0.1780 Uiso calc R 1.000 H
H11B 0.66040 0.80360 0.42540 0.1780 Uiso calc R 1.000 H
H11C 0.71960 0.74720 0.36810 0.1780 Uiso calc R 1.000 H
H12A 0.48120 0.70140 0.58890 0.1690 Uiso calc R 1.000 H
H12B 0.51280 0.77240 0.57870 0.1690 Uiso calc R 1.000 H
H12C 0.60700 0.72500 0.61970 0.1690 Uiso calc R 1.000 H
H3A 0.087(4) 0.555(2) 0.789(4) 0.122(14) Uiso . . 1.000 H
H3B 0.056(4) 0.523(2) 0.883(3) 0.104(14) Uiso . . 1.000 H

loop_
_atom_type_symbol
_atom_type_description
_atom_type_scat_dispersion_real
_atom_type_scat_dispersion_imag
_atom_type_scat_source
S S 0.1246 0.1234 'International Tables Vol C Tables 4.2.6.8 and 6.1.1.4'
O O 0.0106 0.0060 'International Tables Vol C Tables 4.2.6.8 and 6.1.1.4'
N N 0.0061 0.0033 'International Tables Vol C Tables 4.2.6.8 and 6.1.1.4'
H H 0.0000 0.0000 'International Tables Vol C Tables 4.2.6.8 and 6.1.1.4'
C C 0.0033 0.0016 'International Tables Vol C Tables 4.2.6.8 and 6.1.1.4'

loop_
_geom_angle_atom_site_label_1
_geom_angle_atom_site_label_2
_geom_angle_atom_site_label_3
_geom_angle
_geom_angle_publ_flag
C3 S1 C4 89.08(18) yes
C9 S2 C10 93.04(15) yes
H3A O3 H3B 117(4) no
C2 N1 C3 105.0(2) yes
C3 N2 C6 106.8(2) yes
C5 N2 C6 139.1(2) yes
C3 N2 C5 114.1(2) yes
N4 N3 C7 117.9(2) yes
N3 N4 C10 117.8(2) yes
C8 N4 C10 119.6(2) yes
N3 N4 C8 120.4(2) yes
N4 N3 H3 114(2) no
C7 N3 H3 118(2) no
N1 C2 C6 110.5(2) yes
N1 C2 C1 119.4(2) yes
C1 C2 C6 130.2(2) no
N1 C3 N2 112.8(2) yes
S1 C3 N2 111.8(3) yes
S1 C3 N1 135.4(3) yes
S1 C4 C5 114.1(3) yes
N2 C5 C4 110.9(4) yes
C2 C6 C7 135.2(2) no
N2 C6 C2 105.0(2) yes
N2 C6 C7 119.6(2) yes
N3 C7 C6 114.4(2) yes
O1 C7 C6 121.8(2) yes
O1 C7 N3 123.7(2) yes
N4 C8 C9 111.2(3) yes
O2 C8 N4 124.1(2) yes
O2 C8 C9 124.7(3) yes
S2 C9 C8 107.3(2) yes
S2 C10 C12 111.3(2) yes
S2 C10 C11 108.5(3) yes
C11 C10 C12 113.1(3) no
N4 C10 C11 110.0(2) yes
S2 C10 N4 102.78(17) yes
N4 C10 C12 110.7(3) yes
C2 C1 H1A 110.00 no
C2 C1 H1B 109.00 no
H1A C1 H1B 110.00 no
H1A C1 H1C 109.00 no
C2 C1 H1C 109.00 no
H1B C1 H1C 109.00 no
C5 C4 H4 123(3) no
S1 C4 H4 123(3) no
N2 C5 H5 116(2) no
C4 C5 H5 133(2) no
S2 C9 H9A 110.00 no
S2 C9 H9B 110.00 no
C8 C9 H9B 110.00 no
H9A C9 H9B 109.00 no
C8 C9 H9A 110.00 no
C10 C11 H11A 110.00 no
C10 C11 H11B 109.00 no
H11A C11 H11B 109.00 no
H11A C11 H11C 110.00 no
C10 C11 H11C 109.00 no
H11B C11 H11C 109.00 no
C10 C12 H12B 109.00 no
C10 C12 H12C 110.00 no
C10 C12 H12A 109.00 no
H12A C12 H12C 109.00 no
H12B C12 H12C 109.00 no
H12A C12 H12B 109.00 no

loop_
_geom_bond_atom_site_label_1
_geom_bond_atom_site_label_2
_geom_bond_distance
_geom_bond_publ_flag
S1 C3 1.716(3) yes
S1 C4 1.725(5) yes
S2 C9 1.779(4) yes
S2 C10 1.815(3) yes
O1 C7 1.218(3) yes
O2 C8 1.218(4) yes
O3 H3B 0.78(4) no
O3 H3A 0.91(5) no
N1 C2 1.384(3) yes
N1 C3 1.319(4) yes
N2 C5 1.388(4) yes
N2 C6 1.397(3) yes
N2 C3 1.351(4) yes
N3 N4 1.389(3) yes
N3 C7 1.360(3) yes
N4 C8 1.337(3) yes
N4 C10 1.469(3) yes
N3 H3 0.83(4) no
C1 C2 1.479(4) no
C2 C6 1.378(4) no
C4 C5 1.333(5) no
C6 C7 1.460(3) no
C8 C9 1.498(5) no
C10 C11 1.525(5) no
C10 C12 1.505(5) no
C1 H1B 0.9600 no
C1 H1C 0.9600 no
C1 H1A 0.9600 no
C4 H4 0.96(5) no
C5 H5 0.95(4) no
C9 H9A 0.9700 no
C9 H9B 0.9700 no
C11 H11B 0.9600 no
C11 H11C 0.9600 no
C11 H11A 0.9600 no
C12 H12C 0.9600 no
C12 H12A 0.9600 no
C12 H12B 0.9600 no

loop_
_geom_contact_atom_site_label_1
_geom_contact_atom_site_label_2
_geom_contact_distance
_geom_contact_site_symmetry_2
_geom_contact_publ_flag
S1 C7 3.598(3) 5_766 no
S1 O3 3.495(3) 2_664 no
S1 C6 3.521(3) 5_766 no
S2 C2 3.590(3) 3_466 no
S2 N4 2.576(2) . no
S2 C1 3.630(4) 3_466 no
S1 H9A 3.0400 1_655 no
S2 H11A 3.1200 3_466 no
O1 N2 2.815(3) . no
O1 N4 2.693(3) . no
O1 C5 3.001(4) . no
O1 C8 3.380(3) . no
O1 C11 3.253(5) . no
O1 C9 3.225(4) 6_555 no
O2 O3 2.871(4) 2_564 no
O2 N3 2.736(3) . no
O2 C7 3.371(3) . no
O3 O2 2.871(4) 2_565 no
O3 N1 2.795(4) 1_455 no
O3 N3 2.828(3) 6_456 no
O3 S1 3.495(3) 2_665 no
O3 C1 3.363(4) 6_456 no
O3 C4 3.278(4) 2_665 no
O1 H5 2.49(3) . no
O1 H9B 2.2900 6_555 no
O1 H11C 2.7000 . no
O2 H3 2.67(4) . no
O2 H3B 2.16(4) 2_564 no
O3 H4 2.68(4) 2_665 no
O3 H3 2.01(4) 6_456 no
O3 H1C 2.7300 6_456 no
N1 O3 2.795(4) 1_655 no
N1 N2 2.224(3) . no
N2 O1 2.815(3) . no
N3 C1 3.169(4) . no
N3 O3 2.828(3) 6_556 no
N3 O2 2.736(3) . no
N4 O1 2.693(3) . no
N4 S2 2.576(2) . no
N1 H3A 1.89(5) 1_655 no
N3 H11A 2.8300 . no
N3 H1A 2.6700 . no
N3 H12C 2.7700 . no
C1 O3 3.363(4) 6_556 no
C1 N3 3.169(4) . no
C1 S2 3.630(4) 3_566 no
C2 C4 3.451(5) 5_766 no
C2 S2 3.590(3) 3_566 no
C3 C5 3.498(4) 5_766 no
C4 C6 3.507(5) 5_766 no
C4 O3 3.278(4) 2_664 no
C4 C2 3.451(5) 5_766 no
C5 O1 3.001(4) . no
C5 C3 3.498(4) 5_766 no
C6 C4 3.507(5) 5_766 no
C6 S1 3.521(3) 5_766 no
C7 C11 3.309(5) . no
C7 S1 3.598(3) 5_766 no
C7 O2 3.371(3) . no
C8 O1 3.380(3) . no
C9 O1 3.225(4) 6_455 no
C11 O1 3.253(5) . no
C11 C7 3.309(5) . no
C1 H3 2.89(4) . no
C2 H3 2.94(3) . no
C2 H3A 2.90(5) 1_655 no
C3 H3A 2.91(5) 1_655 no
C3 H11B 2.8300 3_566 no
C4 H9A 2.9500 1_655 no
C7 H5 2.99(4) . no
C7 H11A 3.0400 . no
C7 H11C 3.1000 . no
H1A N3 2.6700 . no
H1A H3 2.5000 . no
H1B H12A 2.4600 6_556 no
H1C O3 2.7300 6_556 no
H1C H3A 2.5600 6_556 no
H3 C2 2.94(3) . no
H3 H1A 2.5000 . no
H3 O3 2.01(4) 6_556 no
H3 H3B 2.43(6) 6_556 no
H3 O2 2.67(4) . no
H3 C1 2.89(4) . no
H3A N1 1.89(5) 1_455 no
H3A H1C 2.5600 6_456 no
H3A C3 2.91(5) 1_455 no
H3A C2 2.90(5) 1_455 no
H3B O2 2.16(4) 2_565 no
H3B H3 2.43(6) 6_456 no
H4 O3 2.68(4) 2_664 no
H5 C7 2.99(4) . no
H5 O1 2.49(3) . no
H5 H9B 2.4000 6_555 no
H9A S1 3.0400 1_455 no
H9A C4 2.9500 1_455 no
H9B O1 2.2900 6_455 no
H9B H5 2.4000 6_455 no
H11A N3 2.8300 . no
H11A C7 3.0400 . no
H11A H12C 2.4600 . no
H11A S2 3.1200 3_566 no
H11B C3 2.8300 3_466 no
H11C O1 2.7000 . no
H11C C7 3.1000 . no
H12A H1B 2.4600 6_456 no
H12C N3 2.7700 . no
H12C H11A 2.4600 . no

loop_
_geom_hbond_atom_site_label_D
_geom_hbond_atom_site_label_H
_geom_hbond_atom_site_label_A
_geom_hbond_site_symmetry_A
_geom_hbond_distance_DH
_geom_hbond_distance_HA
_geom_hbond_distance_DA
_geom_hbond_angle_DHA
_geom_hbond_publ_flag
N3 H3 O3 6_556 0.83(4) 2.01(4) 2.828(3) 167(3) yes
O3 H3A N1 1_455 0.91(5) 1.89(5) 2.795(4) 174(4) yes
O3 H3B O2 2_565 0.78(4) 2.16(4) 2.871(4) 152(4) yes
C5 H5 O1 . 0.95(4) 2.49(3) 3.001(4) 114(3) yes
C9 H9B O1 6_455 0.97 2.29 3.225(4) 163 yes

loop_
_geom_torsion_atom_site_label_1
_geom_torsion_atom_site_label_2
_geom_torsion_atom_site_label_3
_geom_torsion_atom_site_label_4
_geom_torsion
_geom_torsion_publ_flag
C3 S1 C4 C5 0.3(3) no
C4 S1 C3 N2 -0.6(2) no
C4 S1 C3 N1 180.0(3) no
C9 S2 C10 C11 138.2(3) no
C9 S2 C10 C12 -96.7(3) no
C9 S2 C10 N4 21.77(19) no
C10 S2 C9 C8 -21.1(2) no
C3 N1 C2 C6 0.0(3) no
C2 N1 C3 N2 0.6(3) no
C3 N1 C2 C1 -179.0(3) no
C2 N1 C3 S1 -180.0(3) no
C5 N2 C3 S1 0.7(3) no
C3 N2 C6 C7 175.8(2) no
C6 N2 C3 N1 -1.0(3) no
C5 N2 C3 N1 -179.8(3) no
C3 N2 C5 C4 -0.4(4) no
C6 N2 C5 C4 -178.7(3) no
C6 N2 C3 S1 179.46(18) no
C5 N2 C6 C2 179.2(3) no
C5 N2 C6 C7 -5.9(5) no
C3 N2 C6 C2 0.9(3) no
C7 N3 N4 C10 -101.4(3) no
N4 N3 C7 C6 175.0(2) no
C7 N3 N4 C8 95.4(3) no
N4 N3 C7 O1 -1.5(4) no
N3 N4 C8 C9 166.5(2) no
N3 N4 C10 C11 62.7(4) no
N3 N4 C8 O2 -10.9(4) no
C10 N4 C8 O2 -173.8(3) no
C8 N4 C10 S2 -18.7(3) no
C10 N4 C8 C9 3.7(3) no
N3 N4 C10 C12 -63.0(3) no
N3 N4 C10 S2 178.04(17) no
C8 N4 C10 C11 -134.0(3) no
C8 N4 C10 C12 100.3(3) no
N1 C2 C6 C7 -174.3(3) no
C1 C2 C6 N2 178.3(3) no
C1 C2 C6 C7 4.6(6) no
N1 C2 C6 N2 -0.6(3) no
S1 C4 C5 N2 0.0(4) no
C2 C6 C7 N3 -20.0(5) no
C2 C6 C7 O1 156.6(3) no
N2 C6 C7 N3 167.0(2) no
N2 C6 C7 O1 -16.4(4) no
O2 C8 C9 S2 -168.7(2) no
N4 C8 C9 S2 13.9(3) no

loop_
_cod_related_entry_id
_cod_related_entry_database
_cod_related_entry_code
1 ChemSpider 21129721
